data_4514274
loop_
_publ_author_name
'Chen, Qiang'
'Feng, Rui'
'Xu, Jian'
'Jia, Yan-Yuan'
'Wang, Ting-Ting'
'Chang, Ze'
'Bu, Xian-He'

_publ_section_title
;
 Kinetic and Thermodynamic Control of Structure Transformations in a
 Family of Cobalt(II)-Organic Frameworks.
;
_journal_issue 40
_journal_name_full 'ACS applied materials &amp; interfaces'
_journal_page_first 35141
_journal_page_last 35149
_journal_paper_doi 10.1021/acsami.7b12925
_journal_volume 9
_journal_year 2017
_chemical_formula_sum 'C88 H48 Co3 N16 O16 S2'
_chemical_formula_weight 1826.33
_chemical_name_systematic
; 
 ? 
;
_space_group_IT_number 15
_symmetry_cell_setting monoclinic
_symmetry_space_group_name_Hall '-C 2yc'
_symmetry_space_group_name_H-M 'C 1 2/c 1'
_atom_sites_solution_hydrogens geom
_atom_sites_solution_primary direct
_atom_sites_solution_secondary difmap
_audit_creation_method SHELXL-97
_cell_angle_alpha 90.00
_cell_angle_beta 104.6170(10)
_cell_angle_gamma 90.00
_cell_formula_units_Z 4
_cell_length_a 21.9027(3)
_cell_length_b 27.4875(4)
_cell_length_c 14.4136(2)
_cell_measurement_reflns_used 8204
_cell_measurement_temperature 293(2)
_cell_measurement_theta_max 72.6960
_cell_measurement_theta_min 4.4850
_cell_volume 8396.9(2)
_computing_structure_refinement 'SHELXL-97 (Sheldrick, 1997)'
_computing_structure_solution 'SHELXS-97 (Sheldrick, 1990)'
_diffrn_ambient_temperature 293(2)
_diffrn_measured_fraction_theta_full 0.972
_diffrn_measured_fraction_theta_max 0.972
_diffrn_measurement_device_type 'SuperNova, Dual, Cu at zero, AtlasS2'
_diffrn_radiation_monochromator graphite
_diffrn_radiation_source 'fine-focus sealed tube'
_diffrn_radiation_type CuK\a
_diffrn_radiation_wavelength 1.54178
_diffrn_reflns_av_R_equivalents 0.0401
_diffrn_reflns_av_sigmaI/netI 0.0414
_diffrn_reflns_limit_h_max 27
_diffrn_reflns_limit_h_min -19
_diffrn_reflns_limit_k_max 33
_diffrn_reflns_limit_k_min -24
_diffrn_reflns_limit_l_max 17
_diffrn_reflns_limit_l_min -18
_diffrn_reflns_number 24010
_diffrn_reflns_theta_full 74.42
_diffrn_reflns_theta_max 74.42
_diffrn_reflns_theta_min 3.69
_exptl_absorpt_coefficient_mu 5.703
_exptl_absorpt_correction_T_max 0.3951
_exptl_absorpt_correction_T_min 0.3951
_exptl_crystal_colour blue
_exptl_crystal_density_diffrn 1.445
_exptl_crystal_density_method 'not measured'
_exptl_crystal_description block
_exptl_crystal_F_000 3716
_exptl_crystal_size_max 0.20
_exptl_crystal_size_mid 0.20
_exptl_crystal_size_min 0.20
_refine_diff_density_max 1.026
_refine_diff_density_min -0.441
_refine_diff_density_rms 0.083
_refine_ls_extinction_method none
_refine_ls_goodness_of_fit_ref 1.040
_refine_ls_hydrogen_treatment mixed
_refine_ls_matrix_type full
_refine_ls_number_parameters 618
_refine_ls_number_reflns 8331
_refine_ls_number_restraints 221
_refine_ls_restrained_S_all 1.051
_refine_ls_R_factor_all 0.0862
_refine_ls_R_factor_gt 0.0692
_refine_ls_shift/su_max 0.000
_refine_ls_shift/su_mean 0.000
_refine_ls_structure_factor_coef Fsqd
_refine_ls_weighting_details 'calc w=1/[\s^2^(Fo^2^)+(0.1316P)^2^+11.4789P] where P=(Fo^2^+2Fc^2^)/3'
_refine_ls_weighting_scheme calc
_refine_ls_wR_factor_gt 0.1959
_refine_ls_wR_factor_ref 0.2121
_reflns_number_gt 6525
_reflns_number_total 8331
_reflns_threshold_expression >2sigma(I)
_cod_data_source_file am7b12925_si_003.cif
_cod_data_source_block BPNA11
_cod_original_sg_symbol_H-M C2/c
_cod_database_code 4514274

loop_
_symmetry_equiv_pos_as_xyz
'x, y, z'
'-x, y, -z+1/2'
'x+1/2, y+1/2, z'
'-x+1/2, y+1/2, -z+1/2'
'-x, -y, -z'
'x, -y, z-1/2'
'-x+1/2, -y+1/2, -z'
'x+1/2, -y+1/2, z-1/2'

loop_
_atom_site_label
_atom_site_type_symbol
_atom_site_fract_x
_atom_site_fract_y
_atom_site_fract_z
_atom_site_U_iso_or_equiv
_atom_site_adp_type
_atom_site_occupancy
_atom_site_symmetry_multiplicity
_atom_site_calc_flag
_atom_site_refinement_flags
Co1 Co 0.10824(3) 0.17690(2) 0.57972(5) 0.03892(19) Uani 1 1 d .
Co2 Co 0.0000 0.21960(3) 0.2500 0.0407(2) Uani 1 2 d S
S1 S 0.05097(4) 0.26082(3) 0.45778(6) 0.0376(2) Uani 1 1 d .
C1 C 0.2437(2) 0.2032(2) 0.5948(5) 0.0695(15) Uani 1 1 d .
H1 H 0.2312 0.2314 0.5596 0.083 Uiso 1 1 calc R
C2 C 0.3032(2) 0.1916(2) 0.6372(5) 0.0759(18) Uani 1 1 d .
H2 H 0.3390 0.2101 0.6386 0.091 Uiso 1 1 calc R
C3 C 0.24010(18) 0.13491(15) 0.6619(3) 0.0459(9) Uani 1 1 d .
H3 H 0.2254 0.1066 0.6843 0.055 Uiso 1 1 calc R
C4 C 0.35382(18) 0.12027(15) 0.7346(3) 0.0432(9) Uani 1 1 d .
C5 C 0.4082(2) 0.14488(17) 0.7781(4) 0.0600(13) Uani 1 1 d .
H5 H 0.4104 0.1784 0.7714 0.072 Uiso 1 1 calc R
C6 C 0.4598(2) 0.11960(16) 0.8320(4) 0.0523(11) Uani 1 1 d .
H6 H 0.4963 0.1366 0.8615 0.063 Uiso 1 1 calc R
C7 C 0.45816(17) 0.06968(14) 0.8430(3) 0.0375(8) Uani 1 1 d .
C8 C 0.40200(19) 0.04570(16) 0.8004(3) 0.0478(10) Uani 1 1 d .
H8 H 0.3992 0.0123 0.8090 0.057 Uiso 1 1 calc R
C9 C 0.35026(19) 0.07041(15) 0.7457(3) 0.0472(10) Uani 1 1 d .
H9 H 0.3135 0.0537 0.7167 0.057 Uiso 1 1 calc R
C10 C 0.51610(17) 0.04237(14) 0.8927(3) 0.0362(8) Uani 1 1 d .
C11 C 0.56751(18) 0.06617(15) 0.9524(3) 0.0415(8) Uani 1 1 d .
H11 H 0.5644 0.0991 0.9655 0.050 Uiso 1 1 calc R
C12 C 0.62352(18) 0.04133(15) 0.9928(3) 0.0444(9) Uani 1 1 d .
C13 C 0.62814(19) -0.00754(16) 0.9700(3) 0.0482(10) Uani 1 1 d .
H13 H 0.6659 -0.0240 0.9943 0.058 Uiso 1 1 calc R
C14 C 0.57730(18) -0.03203(15) 0.9117(3) 0.0403(8) Uani 1 1 d .
C15 C 0.52134(18) -0.00717(14) 0.8753(3) 0.0388(8) Uani 1 1 d .
H15 H 0.4866 -0.0238 0.8386 0.047 Uiso 1 1 calc R
C16 C 0.6775(2) 0.06695(17) 1.0581(4) 0.0527(11) Uani 1 1 d .
C17 C 0.6881(2) 0.1151(2) 1.0523(4) 0.0697(15) Uani 1 1 d .
H17 H 0.6589 0.1336 1.0086 0.084 Uiso 1 1 calc R
C18 C 0.7409(3) 0.1379(2) 1.1092(5) 0.0731(16) Uani 1 1 d .
H18 H 0.7465 0.1711 1.1028 0.088 Uiso 1 1 calc R
C19 C 0.7836(2) 0.1125(2) 1.1726(4) 0.0687(15) Uani 1 1 d .
C20 C 0.7697(3) 0.0650(3) 1.1933(5) 0.090(2) Uani 1 1 d .
H20 H 0.7952 0.0488 1.2454 0.108 Uiso 1 1 calc R
C21 C 0.7175(3) 0.0423(2) 1.1353(5) 0.086(2) Uani 1 1 d .
H21 H 0.7087 0.0102 1.1476 0.103 Uiso 1 1 calc R
C22 C 0.8775(2) 0.16588(18) 1.1974(4) 0.0567(12) Uani 1 1 d .
H22 H 0.8690 0.1778 1.1351 0.068 Uiso 1 1 calc R
C23 C 0.9223(4) 0.1517(3) 1.3444(5) 0.129(4) Uani 1 1 d .
H23 H 0.9512 0.1528 1.4040 0.154 Uiso 1 1 calc R
C24 C 0.8704(4) 0.1248(4) 1.3238(6) 0.149(5) Uani 1 1 d .
H24 H 0.8565 0.1036 1.3646 0.178 Uiso 1 1 calc R
C25 C 0.58177(18) -0.08382(15) 0.8843(3) 0.0428(9) Uani 1 1 d .
C26 C 0.6278(2) -0.09893(17) 0.8388(4) 0.0543(11) Uani 1 1 d .
H26 H 0.6572 -0.0766 0.8280 0.065 Uiso 1 1 calc R
C27 C 0.6301(2) -0.14626(17) 0.8100(4) 0.0549(11) Uani 1 1 d .
H27 H 0.6606 -0.1560 0.7793 0.066 Uiso 1 1 calc R
C28 C 0.5866(2) -0.17967(15) 0.8269(3) 0.0448(9) Uani 1 1 d .
C29 C 0.5417(2) -0.16616(16) 0.8730(3) 0.0490(10) Uani 1 1 d .
H29 H 0.5133 -0.1889 0.8853 0.059 Uiso 1 1 calc R
C30 C 0.5390(2) -0.11810(16) 0.9012(3) 0.0479(10) Uani 1 1 d .
H30 H 0.5082 -0.1087 0.9318 0.058 Uiso 1 1 calc R
C31 C 0.5996(2) -0.24167(16) 0.7095(3) 0.0460(9) Uani 1 1 d .
H31 H 0.6095 -0.2200 0.6659 0.055 Uiso 1 1 calc R
C32 C 0.5790(3) -0.30745(17) 0.7774(4) 0.0567(11) Uani 1 1 d .
H32 H 0.5725 -0.3402 0.7884 0.068 Uiso 1 1 calc R
C33 C 0.5739(3) -0.27085(18) 0.8368(4) 0.0595(12) Uani 1 1 d .
H33 H 0.5633 -0.2734 0.8951 0.071 Uiso 1 1 calc R
C34 C 0.0649(3) 0.0917(2) 0.5598(7) 0.091(2) Uani 1 1 d U
C35 C 0.0317(3) 0.0438(2) 0.5283(5) 0.094(2) Uani 1 1 d DU
C36 C 0.0324(5) 0.0086(3) 0.5953(6) 0.096(3) Uani 0.75 1 d PD
C37 C -0.0002(5) 0.0363(3) 0.4345(7) 0.107(4) Uani 0.75 1 d PD
C38 C -0.0298(6) 0.0403(8) 0.5308(10) 0.116(8) Uani 0.25 1 d PDU
C39 C 0.0630(9) 0.0060(7) 0.5000(10) 0.125(9) Uani 0.25 1 d PDU
C40 C 0.010(2) 0.0659(16) 0.3642(14) 0.196(19) Uani 0.25 1 d PDU
C41 C 0.057(3) 0.0195(10) 0.6905(11) 0.182(17) Uani 0.25 1 d PDU
C42 C -0.018(2) 0.0575(16) 0.2700(16) 0.195(19) Uani 0.25 1 d PDU
C43 C 0.063(3) -0.0154(13) 0.7591(17) 0.198(18) Uani 0.25 1 d PDU
C60 C 0.2417(6) 0.2416(8) 0.8344(13) 0.39(2) Uani 1 1 d DU
C61 C 0.3557(7) 0.2410(8) 0.9160(14) 0.280(11) Uani 1 1 d DU
C62 C 0.2905(13) 0.1670(8) 0.9235(13) 0.37(2) Uani 1 1 d DU
C63 C 0.1763(11) -0.0084(10) 1.0077(14) 0.41(3) Uani 1 1 d DU
C64 C 0.2057(12) 0.0777(7) 0.990(2) 0.38(2) Uani 1 1 d DU
C65 C 0.1336(12) 0.0350(11) 0.8560(15) 0.38(2) Uani 1 1 d DU
N1 N 0.20352(15) 0.16792(12) 0.6104(3) 0.0441(8) Uani 1 1 d .
N2 N 0.30113(15) 0.14675(13) 0.6783(3) 0.0457(8) Uani 1 1 d .
N3 N 0.92734(19) 0.17797(15) 1.2649(3) 0.0618(11) Uani 1 1 d .
N4 N 0.8409(2) 0.13488(19) 1.2276(3) 0.0803(16) Uani 1 1 d .
N5 N 0.59525(17) -0.28932(13) 0.6979(3) 0.0464(8) Uani 1 1 d .
N6 N 0.58763(17) -0.22875(13) 0.7940(3) 0.0467(8) Uani 1 1 d .
N7 N 0.2962(4) 0.2183(5) 0.8938(7) 0.192(6) Uani 1 1 d DU
N8 N 0.1691(7) 0.0364(7) 0.9534(14) 0.266(10) Uani 1 1 d DU
O1 O 0.10935(15) 0.23067(13) 0.4862(2) 0.0586(8) Uani 1 1 d .
O2 O 0.03558(16) 0.26559(11) 0.3517(2) 0.0518(7) Uani 1 1 d .
O3 O 0.00130(17) 0.23654(15) 0.4879(3) 0.0685(10) Uani 1 1 d .
O4 O 0.06368(17) 0.30870(12) 0.4986(2) 0.0603(9) Uani 1 1 d .
O5 O 0.0953(3) 0.0976(2) 0.6440(4) 0.124(2) Uani 1 1 d U
O6 O 0.0603(2) 0.12377(16) 0.5016(4) 0.1139(19) Uani 1 1 d U
O7 O 0.260(2) 0.2846(9) 0.814(3) 0.35(2) Uani 0.50 1 d PDU
O8 O 0.2120(7) -0.0017(8) 1.0893(14) 0.345(11) Uani 1 1 d DU
O9 O 0.257(2) 0.1311(17) 0.936(3) 0.61(5) Uani 0.50 1 d PDU

loop_
_atom_site_aniso_label
_atom_site_aniso_U_11
_atom_site_aniso_U_22
_atom_site_aniso_U_33
_atom_site_aniso_U_23
_atom_site_aniso_U_13
_atom_site_aniso_U_12
Co1 0.0353(3) 0.0290(3) 0.0481(4) -0.0062(3) 0.0024(3) 0.0011(2)
Co2 0.0309(4) 0.0318(5) 0.0501(5) 0.000 -0.0072(3) 0.000
S1 0.0357(4) 0.0296(4) 0.0411(5) 0.0016(3) -0.0024(3) -0.0009(3)
C1 0.048(3) 0.060(3) 0.098(4) 0.037(3) 0.012(3) 0.003(2)
C2 0.043(2) 0.064(3) 0.118(5) 0.048(3) 0.015(3) -0.002(2)
C3 0.0347(19) 0.037(2) 0.062(2) 0.0084(19) 0.0061(17) 0.0014(16)
C4 0.0328(18) 0.041(2) 0.051(2) 0.0075(17) 0.0029(16) 0.0054(16)
C5 0.045(2) 0.033(2) 0.092(4) 0.007(2) -0.002(2) 0.0004(18)
C6 0.037(2) 0.038(2) 0.072(3) -0.003(2) -0.0056(19) -0.0024(17)
C7 0.0346(18) 0.0327(19) 0.0404(18) -0.0032(15) 0.0008(14) -0.0006(15)
C8 0.038(2) 0.035(2) 0.063(3) 0.0032(19) -0.0019(18) -0.0029(16)
C9 0.0354(19) 0.037(2) 0.061(2) -0.0005(19) -0.0029(17) -0.0029(16)
C10 0.0332(17) 0.0342(19) 0.0384(18) -0.0011(15) 0.0037(14) 0.0000(15)
C11 0.0379(19) 0.036(2) 0.046(2) -0.0041(16) 0.0025(16) -0.0038(16)
C12 0.0373(19) 0.039(2) 0.050(2) 0.0009(17) -0.0032(16) -0.0038(16)
C13 0.038(2) 0.040(2) 0.058(2) 0.0008(19) -0.0032(18) 0.0012(17)
C14 0.0396(19) 0.035(2) 0.0430(19) -0.0006(16) 0.0034(15) 0.0018(16)
C15 0.0353(18) 0.0354(19) 0.0409(18) -0.0036(15) 0.0008(15) -0.0019(15)
C16 0.039(2) 0.044(2) 0.064(3) 0.000(2) -0.0078(19) -0.0056(18)
C17 0.051(3) 0.059(3) 0.084(4) -0.014(3) -0.011(2) -0.003(2)
C18 0.070(3) 0.053(3) 0.086(4) -0.007(3) 0.001(3) -0.013(3)
C19 0.060(3) 0.059(3) 0.069(3) 0.006(3) -0.018(2) -0.022(2)
C20 0.071(4) 0.085(4) 0.088(4) 0.028(4) -0.026(3) -0.029(3)
C21 0.071(4) 0.070(4) 0.095(4) 0.025(3) -0.018(3) -0.023(3)
C22 0.054(3) 0.048(2) 0.055(3) 0.006(2) -0.010(2) -0.014(2)
C23 0.110(6) 0.152(8) 0.086(5) 0.051(5) -0.044(4) -0.084(6)
C24 0.141(7) 0.170(9) 0.090(5) 0.061(5) -0.054(5) -0.109(7)
C25 0.0384(19) 0.035(2) 0.050(2) -0.0047(17) 0.0028(16) 0.0013(16)
C26 0.050(2) 0.042(2) 0.074(3) -0.005(2) 0.020(2) -0.0033(19)
C27 0.051(2) 0.045(2) 0.074(3) -0.007(2) 0.026(2) 0.002(2)
C28 0.047(2) 0.036(2) 0.048(2) -0.0077(17) 0.0050(17) 0.0009(17)
C29 0.054(2) 0.036(2) 0.059(2) -0.0090(19) 0.018(2) -0.0102(18)
C30 0.045(2) 0.043(2) 0.057(2) -0.0124(19) 0.0151(19) -0.0017(18)
C31 0.051(2) 0.037(2) 0.048(2) -0.0025(17) 0.0094(18) 0.0076(18)
C32 0.076(3) 0.038(2) 0.059(3) -0.003(2) 0.022(2) -0.007(2)
C33 0.082(3) 0.046(3) 0.057(3) -0.003(2) 0.027(2) -0.006(2)
C34 0.062(3) 0.044(3) 0.153(6) -0.020(4) 0.003(4) -0.013(3)
C35 0.076(4) 0.039(3) 0.149(6) -0.020(4) -0.005(4) -0.009(3)
C36 0.109(7) 0.054(5) 0.103(6) -0.008(4) -0.016(5) -0.037(5)
C37 0.108(7) 0.053(5) 0.129(8) -0.004(5) -0.026(6) -0.035(5)
C38 0.110(8) 0.112(12) 0.125(12) -0.003(9) 0.026(9) -0.013(8)
C39 0.123(11) 0.108(11) 0.141(13) -0.018(9) 0.028(9) 0.002(8)
C40 0.20(2) 0.19(2) 0.20(2) 0.000(10) 0.047(10) -0.006(10)
C41 0.18(2) 0.178(19) 0.186(19) -0.002(9) 0.041(10) -0.004(10)
C42 0.20(2) 0.19(2) 0.20(2) 0.005(10) 0.052(10) -0.003(10)
C43 0.20(2) 0.20(2) 0.19(2) 0.004(9) 0.047(11) -0.005(10)
C60 0.094(10) 0.62(5) 0.37(3) -0.27(3) -0.072(14) 0.092(19)
C61 0.145(13) 0.45(3) 0.208(17) 0.000(19) -0.028(12) -0.052(17)
C62 0.47(5) 0.52(5) 0.128(13) 0.13(2) 0.10(2) 0.13(4)
C63 0.33(4) 0.70(7) 0.17(2) -0.02(3) 0.01(2) -0.07(4)
C64 0.25(3) 0.23(3) 0.59(5) -0.01(3) -0.02(3) 0.10(2)
C65 0.32(3) 0.52(5) 0.24(2) 0.03(3) -0.04(2) 0.15(3)
N1 0.0360(16) 0.0362(17) 0.056(2) 0.0085(15) 0.0044(14) 0.0041(13)
N2 0.0354(16) 0.0383(18) 0.061(2) 0.0099(16) 0.0072(15) 0.0032(14)
N3 0.049(2) 0.052(2) 0.068(3) 0.0087(19) -0.0139(19) -0.0207(18)
N4 0.064(3) 0.081(3) 0.075(3) 0.020(2) -0.023(2) -0.039(2)
N5 0.0479(18) 0.0373(18) 0.0497(18) -0.0081(15) 0.0045(15) 0.0032(15)
N6 0.0524(19) 0.0369(18) 0.0501(19) -0.0058(15) 0.0115(16) 0.0019(15)
N7 0.084(5) 0.36(2) 0.110(6) 0.008(9) -0.015(5) -0.007(8)
N8 0.154(13) 0.30(3) 0.36(3) 0.00(2) 0.094(17) -0.016(14)
O1 0.0538(18) 0.058(2) 0.0604(19) 0.0129(15) 0.0071(15) 0.0200(15)
O2 0.0656(19) 0.0391(16) 0.0407(15) 0.0032(12) -0.0051(13) -0.0055(14)
O3 0.060(2) 0.078(3) 0.067(2) -0.0058(19) 0.0161(17) -0.0260(18)
O4 0.078(2) 0.0373(16) 0.0558(18) -0.0048(14) -0.0019(16) -0.0018(15)
O5 0.143(5) 0.109(4) 0.125(4) -0.054(3) 0.042(4) -0.071(4)
O6 0.105(3) 0.047(2) 0.152(4) -0.010(3) -0.038(3) -0.021(2)
O7 0.33(4) 0.24(3) 0.53(6) -0.03(4) 0.23(4) 0.02(3)
O8 0.223(15) 0.47(3) 0.39(2) -0.16(2) 0.156(16) -0.020(16)
O9 0.69(9) 0.77(9) 0.37(5) 0.37(6) 0.13(5) 0.27(7)

loop_
_atom_type_symbol
_atom_type_description
_atom_type_scat_dispersion_real
_atom_type_scat_dispersion_imag
_atom_type_scat_source
C C 0.0181 0.0091 'International Tables Vol C Tables 4.2.6.8 and 6.1.1.4'
H H 0.0000 0.0000 'International Tables Vol C Tables 4.2.6.8 and 6.1.1.4'
N N 0.0311 0.0180 'International Tables Vol C Tables 4.2.6.8 and 6.1.1.4'
O O 0.0492 0.0322 'International Tables Vol C Tables 4.2.6.8 and 6.1.1.4'
S S 0.3331 0.5567 'International Tables Vol C Tables 4.2.6.8 and 6.1.1.4'
Co Co -2.3653 3.6143 'International Tables Vol C Tables 4.2.6.8 and 6.1.1.4'

loop_
_geom_angle_atom_site_label_1
_geom_angle_atom_site_label_2
_geom_angle_atom_site_label_3
_geom_angle
_geom_angle_site_symmetry_1
_geom_angle_site_symmetry_3
O6 Co1 O1 104.9(2) . .
O6 Co1 N5 130.7(2) . 3_455
O1 Co1 N5 104.81(15) . 3_455
O6 Co1 N1 113.7(2) . .
O1 Co1 N1 92.86(14) . .
N5 Co1 N1 103.12(15) 3_455 .
O6 Co1 C34 27.9(3) . .
O1 Co1 C34 132.7(2) . .
N5 Co1 C34 113.2(2) 3_455 .
N1 Co1 C34 104.39(18) . .
O2 Co2 O2 98.87(17) . 2
O2 Co2 N3 105.81(15) . 2_656
O2 Co2 N3 117.79(17) 2 2_656
O2 Co2 N3 117.79(17) . 1_454
O2 Co2 N3 105.81(15) 2 1_454
N3 Co2 N3 110.8(3) 2_656 1_454
O3 S1 O4 112.6(2) . .
O3 S1 O2 111.1(2) . .
O4 S1 O2 108.04(19) . .
O3 S1 O1 108.7(2) . .
O4 S1 O1 109.4(2) . .
O2 S1 O1 106.76(19) . .
C2 C1 N1 110.6(4) . .
C1 C2 N2 106.0(4) . .
N1 C3 N2 111.9(4) . .
C5 C4 C9 120.1(4) . .
C5 C4 N2 119.4(4) . .
C9 C4 N2 120.5(4) . .
C4 C5 C6 119.9(4) . .
C7 C6 C5 121.4(4) . .
C6 C7 C8 117.7(4) . .
C6 C7 C10 120.7(3) . .
C8 C7 C10 121.5(3) . .
C9 C8 C7 121.6(4) . .
C4 C9 C8 119.3(4) . .
C15 C10 C11 118.6(3) . .
C15 C10 C7 120.2(3) . .
C11 C10 C7 121.1(3) . .
C10 C11 C12 121.0(4) . .
C13 C12 C11 118.8(4) . .
C13 C12 C16 120.8(4) . .
C11 C12 C16 120.4(4) . .
C14 C13 C12 121.0(4) . .
C15 C14 C13 119.2(4) . .
C15 C14 C25 118.9(3) . .
C13 C14 C25 121.9(4) . .
C14 C15 C10 121.2(3) . .
C17 C16 C21 116.1(5) . .
C17 C16 C12 123.1(4) . .
C21 C16 C12 120.6(4) . .
C16 C17 C18 122.5(5) . .
C19 C18 C17 120.4(5) . .
C18 C19 C20 119.1(5) . .
C18 C19 N4 121.3(5) . .
C20 C19 N4 119.3(5) . .
C21 C20 C19 119.1(5) . .
C20 C21 C16 121.1(5) . .
N3 C22 N4 112.5(4) . .
C24 C23 N3 110.5(6) . .
C23 C24 N4 105.4(6) . .
C30 C25 C26 118.6(4) . .
C30 C25 C14 120.5(4) . .
C26 C25 C14 120.8(4) . .
C27 C26 C25 120.6(4) . .
C26 C27 C28 119.7(4) . .
C29 C28 C27 120.9(4) . .
C29 C28 N6 119.4(4) . .
C27 C28 N6 119.7(4) . .
C28 C29 C30 119.3(4) . .
C29 C30 C25 120.8(4) . .
N5 C31 N6 110.5(4) . .
C33 C32 N5 109.9(4) . .
C32 C33 N6 106.3(4) . .
O6 C34 O5 121.0(6) . .
O6 C34 C35 118.6(7) . .
O5 C34 C35 120.4(7) . .
O6 C34 Co1 50.2(3) . .
O5 C34 Co1 70.9(4) . .
C35 C34 Co1 168.7(6) . .
C38 C35 C39 122.1(13) . .
C38 C35 C36 76.4(5) . .
C39 C35 C36 75.8(5) . .
C38 C35 C37 75.7(5) . .
C39 C35 C37 76.1(5) . .
C36 C35 C37 120.2(6) . .
C38 C35 C34 117.1(12) . .
C39 C35 C34 120.8(13) . .
C36 C35 C34 119.0(6) . .
C37 C35 C34 120.8(6) . .
C35 C36 C41 118.8(11) . .
C35 C36 C37 118.8(7) . 5_556
C41 C36 C37 121.9(13) . 5_556
C35 C36 C39 52.0(4) . .
C41 C36 C39 134(2) . .
C37 C36 C39 89.2(12) 5_556 .
C35 C36 C38 51.7(4) . .
C41 C36 C38 120(2) . .
C37 C36 C38 90.7(11) 5_556 .
C39 C36 C38 90.2(3) . .
C40 C37 C35 120.1(11) . .
C40 C37 C36 117.0(14) . 5_556
C35 C37 C36 121.0(7) . 5_556
C40 C37 C38 138(3) . .
C35 C37 C38 51.8(4) . .
C36 C37 C38 92.4(12) 5_556 .
C40 C37 C39 116(3) . .
C35 C37 C39 51.7(4) . .
C36 C37 C39 90.9(11) 5_556 .
C38 C37 C39 90.2(3) . .
C35 C38 C39 117.9(15) . 5_556
C35 C38 C37 52.5(3) . .
C39 C38 C37 87.6(12) 5_556 .
C35 C38 C36 51.9(3) . .
C39 C38 C36 89.3(12) 5_556 .
C37 C38 C36 89.7(3) . .
C35 C39 C38 120.0(16) . 5_556
C35 C39 C36 52.2(3) . .
C38 C39 C36 90.8(13) 5_556 .
C35 C39 C37 52.2(3) . .
C38 C39 C37 89.1(12) 5_556 .
C36 C39 C37 89.8(3) . .
C42 C40 C37 121.1(14) . .
C42 C40 C42 31(4) . 2
C37 C40 C42 136(3) . 2
C43 C41 C36 120.8(14) . .
C42 C42 C40 108(6) 2 .
C42 C42 C43 111(3) 2 5_556
C40 C42 C43 120.7(15) . 5_556
C42 C42 C40 40(2) 2 2
C40 C42 C40 144(3) . 2
C43 C42 C40 92(2) 5_556 2
C41 C43 C42 114(3) . 5_556
O7 C60 N7 106(2) . .
O9 C62 N7 151(4) . .
O8 C63 N8 110(2) . .
C3 N1 C1 104.9(4) . .
C3 N1 Co1 130.8(3) . .
C1 N1 Co1 123.1(3) . .
C3 N2 C2 106.4(4) . .
C3 N2 C4 127.2(4) . .
C2 N2 C4 126.2(4) . .
C22 N3 C23 104.9(4) . .
C22 N3 Co2 126.7(4) . 1_656
C23 N3 Co2 128.0(3) . 1_656
C22 N4 C24 106.7(4) . .
C22 N4 C19 127.8(5) . .
C24 N4 C19 125.4(5) . .
C31 N5 C32 106.2(4) . .
C31 N5 Co1 122.8(3) . 3_545
C32 N5 Co1 131.0(3) . 3_545
C31 N6 C33 107.2(4) . .
C31 N6 C28 124.6(4) . .
C33 N6 C28 128.1(4) . .
C61 N7 C60 121.5(12) . .
C61 N7 C62 119.6(11) . .
C60 N7 C62 118.6(11) . .
C64 N8 C65 120.6(14) . .
C64 N8 C63 120.5(13) . .
C65 N8 C63 117.9(13) . .
S1 O1 Co1 116.1(2) . .
S1 O2 Co2 131.48(19) . .
C34 O6 Co1 101.9(5) . .

loop_
_geom_bond_atom_site_label_1
_geom_bond_atom_site_label_2
_geom_bond_distance
_geom_bond_site_symmetry_2
Co1 O6 1.976(4) .
Co1 O1 2.004(3) .
Co1 N5 2.022(4) 3_455
Co1 N1 2.036(3) .
Co1 C34 2.517(6) .
Co2 O2 1.944(3) .
Co2 O2 1.944(3) 2
Co2 N3 2.015(4) 2_656
Co2 N3 2.015(4) 1_454
S1 O3 1.434(4) .
S1 O4 1.440(3) .
S1 O2 1.486(3) .
S1 O1 1.492(3) .
C1 C2 1.332(7) .
C1 N1 1.366(6) .
C2 N2 1.375(6) .
C3 N1 1.310(5) .
C3 N2 1.337(5) .
C4 C5 1.376(6) .
C4 C9 1.384(6) .
C4 N2 1.431(5) .
C5 C6 1.386(6) .
C6 C7 1.383(6) .
C7 C8 1.394(5) .
C7 C10 1.493(5) .
C8 C9 1.384(6) .
C10 C15 1.394(5) .
C10 C11 1.396(5) .
C11 C12 1.396(6) .
C12 C13 1.393(6) .
C12 C16 1.490(5) .
C13 C14 1.388(6) .
C14 C15 1.386(5) .
C14 C25 1.487(6) .
C16 C17 1.348(7) .
C16 C21 1.404(7) .
C17 C18 1.387(7) .
C18 C19 1.327(8) .
C19 C20 1.390(8) .
C19 N4 1.442(6) .
C20 C21 1.384(8) .
C22 N3 1.308(6) .
C22 N4 1.318(7) .
C23 C24 1.326(9) .
C23 N3 1.383(8) .
C24 N4 1.403(8) .
C25 C30 1.394(6) .
C25 C26 1.398(6) .
C26 C27 1.370(6) .
C27 C28 1.389(6) .
C28 C29 1.369(6) .
C28 N6 1.433(5) .
C29 C30 1.388(6) .
C31 N5 1.321(5) .
C31 N6 1.356(6) .
C32 C33 1.344(7) .
C32 N5 1.377(6) .
C33 N6 1.380(6) .
C34 O6 1.204(9) .
C34 O5 1.239(10) .
C34 C35 1.517(7) .
C35 C38 1.360(10) .
C35 C39 1.361(10) .
C35 C36 1.365(8) .
C35 C37 1.372(8) .
C36 C41 1.375(11) .
C36 C37 1.430(10) 5_556
C36 C39 1.675(11) .
C36 C38 1.685(11) .
C37 C40 1.365(10) .
C37 C36 1.430(10) 5_556
C37 C38 1.677(11) .
C37 C39 1.685(11) .
C38 C39 1.48(3) 5_556
C39 C38 1.48(3) 5_556
C40 C42 1.364(11) .
C40 C42 2.00(5) 2
C41 C43 1.362(11) .
C42 C42 1.10(10) 2
C42 C43 1.51(5) 5_556
C42 C40 2.00(5) 2
C43 C42 1.51(5) 5_556
C60 O7 1.304(19) .
C60 N7 1.433(15) .
C61 N7 1.407(14) .
C62 O9 1.27(2) .
C62 N7 1.489(17) .
C63 O8 1.250(16) .
C63 N8 1.446(19) .
C64 N8 1.412(17) .
C65 N8 1.423(17) .
N3 Co2 2.015(4) 1_656
N5 Co1 2.022(4) 3_545
